data_1010970
loop_
_publ_author_name
'Aminoff, G'

_publ_section_title 'On the Minerals Weslienite and Atopite.'
_journal_coden_ASTM KSVHAO
_journal_name_full
;
Kunglia Svenska Vetenskaps Akademiens Handlingar
;
_journal_page_first 14
_journal_page_last 18
_journal_volume 11
_journal_year 1933
_chemical_compound_source 'from Minas Geraes'
_chemical_formula_structural '(Ca2 O F2) (Sb2 O5)'
_chemical_formula_sum 'Ca2 F2 O6 Sb2'
_chemical_name_mineral Romeite
_chemical_name_systematic 'Dicalcium diantimony(V) difluoride oxide'
_cell_angle_alpha 90
_cell_angle_beta 90
_cell_angle_gamma 90
_cell_formula_units_Z 1
_cell_length_a 10.28
_cell_length_b 10.28
_cell_length_c 10.28
_cell_volume 1086.4
_cod_database_code 1010970

loop_
_atom_site_label
_atom_site_fract_x
_atom_site_fract_y
_atom_site_fract_z
? ? ? ?
